data_4037218
loop_
_publ_author_name
'Rit, Raja K.'
'Ghosh, Koushik'
'Mandal, Rajib'
'Sahoo, Akhila K.'

_publ_section_title
;
 Ruthenium-Catalyzed Intramolecular Hydroarylation of Arenes and
 Mechanistic Study: Synthesis of Dihydrobenzofurans, Indolines, and
 Chromans.
;
_journal_issue 18
_journal_name_full 'The Journal of organic chemistry'
_journal_page_first 8552
_journal_page_last 8560
_journal_paper_doi 10.1021/acs.joc.6b01734
_journal_volume 81
_journal_year 2016
_chemical_formula_sum 'C14 H19 N O4'
_chemical_formula_weight 265.30
_space_group_IT_number 61
_space_group_name_Hall '-P 2ac 2ab'
_space_group_name_H-M_alt 'P b c a'
_symmetry_cell_setting orthorhombic
_symmetry_space_group_name_Hall '-P 2ac 2ab'
_symmetry_space_group_name_H-M 'P b c a'
_atom_sites_solution_hydrogens geom
_atom_sites_solution_primary direct
_atom_sites_solution_secondary difmap
_audit_creation_method SHELXL-97
_cell_angle_alpha 90.00
_cell_angle_beta 90.00
_cell_angle_gamma 90.00
_cell_formula_units_Z 8
_cell_length_a 11.1060(5)
_cell_length_b 10.7491(5)
_cell_length_c 23.3289(11)
_cell_measurement_reflns_used 1864
_cell_measurement_temperature 293(2)
_cell_measurement_theta_max 1.000
_cell_measurement_theta_min 0.8687
_cell_volume 2785.0(2)
_computing_cell_refinement 'Bruker SMART'
_computing_data_collection 'Bruker SMART'
_computing_data_reduction 'Bruker SAINT'
_computing_molecular_graphics 'Mercury v. 1.3 (CCDC)'
_computing_publication_material 'SHELXL-97 (Sheldrick, 1997)'
_computing_structure_refinement 'SHELXL-97 (Sheldrick, 1997)'
_computing_structure_solution 'SHELXS-97 (Sheldrick, 1990)'
_diffrn_ambient_temperature 293(2)
_diffrn_measured_fraction_theta_full 0.994
_diffrn_measured_fraction_theta_max 0.994
_diffrn_measurement_device_type 'CCD area detector'
_diffrn_measurement_method 'phi and omega scans'
_diffrn_radiation_monochromator graphite
_diffrn_radiation_source 'fine-focus sealed tube'
_diffrn_radiation_type MoK\a
_diffrn_radiation_wavelength 0.71073
_diffrn_reflns_av_R_equivalents 0.0411
_diffrn_reflns_av_sigmaI/netI 0.0069
_diffrn_reflns_limit_h_max 12
_diffrn_reflns_limit_h_min -12
_diffrn_reflns_limit_k_max 11
_diffrn_reflns_limit_k_min -11
_diffrn_reflns_limit_l_max 25
_diffrn_reflns_limit_l_min -25
_diffrn_reflns_number 131552
_diffrn_reflns_theta_full 27.00
_diffrn_reflns_theta_max 25.24
_diffrn_reflns_theta_min 2.53
_exptl_absorpt_coefficient_mu 0.092
_exptl_absorpt_correction_T_max 1.000
_exptl_absorpt_correction_T_min 0.8687
_exptl_absorpt_correction_type empirical
_exptl_absorpt_process_details Sadabs
_exptl_crystal_colour colorless
_exptl_crystal_density_diffrn 1.256
_exptl_crystal_density_method 'not measured'
_exptl_crystal_description plate
_exptl_crystal_F_000 1120
_exptl_crystal_size_max 0.2
_exptl_crystal_size_mid 0.1
_exptl_crystal_size_min 0.08
_refine_diff_density_max 0.219
_refine_diff_density_min -0.166
_refine_diff_density_rms 0.039
_refine_ls_extinction_method none
_refine_ls_goodness_of_fit_ref 1.053
_refine_ls_hydrogen_treatment mixed
_refine_ls_matrix_type full
_refine_ls_number_parameters 177
_refine_ls_number_reflns 1853
_refine_ls_number_restraints 0
_refine_ls_restrained_S_all 1.053
_refine_ls_R_factor_all 0.0401
_refine_ls_R_factor_gt 0.0377
_refine_ls_shift/su_max 0.001
_refine_ls_shift/su_mean 0.000
_refine_ls_structure_factor_coef Fsqd
_refine_ls_weighting_details 'calc w=1/[\s^2^(Fo^2^)+(0.0584P)^2^+1.1810P] where P=(Fo^2^+2Fc^2^)/3'
_refine_ls_weighting_scheme calc
_refine_ls_wR_factor_gt 0.1016
_refine_ls_wR_factor_ref 0.1038
_reflns_number_gt 1740
_reflns_number_total 1853
_reflns_threshold_expression >2sigma(I)
_cod_data_source_file jo6b01734_si_002.cif
_cod_data_source_block kommu12
_cod_database_code 4037218

loop_
_symmetry_equiv_pos_as_xyz
'x, y, z'
'-x+1/2, -y, z+1/2'
'-x, y+1/2, -z+1/2'
'x+1/2, -y+1/2, -z'
'-x, -y, -z'
'x-1/2, y, -z-1/2'
'x, -y-1/2, z-1/2'
'-x-1/2, y-1/2, z'

loop_
_atom_site_label
_atom_site_type_symbol
_atom_site_fract_x
_atom_site_fract_y
_atom_site_fract_z
_atom_site_U_iso_or_equiv
_atom_site_adp_type
_atom_site_occupancy
_atom_site_symmetry_multiplicity
_atom_site_calc_flag
_atom_site_refinement_flags
O4 O 0.78959(11) 0.09333(11) 0.47685(5) 0.0446(4) Uani 1 1 d .
O3 O 0.93731(12) 0.22715(12) 0.53989(5) 0.0475(4) Uani 1 1 d .
O2 O 1.09970(12) 0.48228(12) 0.32797(5) 0.0489(4) Uani 1 1 d .
C7 C 0.87806(13) 0.17980(14) 0.39039(7) 0.0306(4) Uani 1 1 d .
C6 C 0.87203(14) 0.16728(14) 0.44911(7) 0.0317(4) Uani 1 1 d .
C8 C 0.95802(13) 0.25877(14) 0.36261(6) 0.0274(4) Uani 1 1 d .
C9 C 1.03807(13) 0.32799(14) 0.39543(6) 0.0284(4) Uani 1 1 d .
C4 C 1.03314(15) 0.31667(15) 0.45558(7) 0.0323(4) Uani 1 1 d .
H4 H 1.0866 0.3621 0.4780 0.039 Uiso 1 1 calc R
C1 C 0.92872(15) 0.25239(16) 0.29870(7) 0.0352(4) Uani 1 1 d .
C2 C 1.12570(15) 0.41754(15) 0.36914(6) 0.0325(4) Uani 1 1 d .
N1 N 1.23410(14) 0.42418(15) 0.39428(6) 0.0484(5) Uani 1 1 d .
H1 H 1.2505 0.3741 0.4219 0.058 Uiso 1 1 calc R
C5 C 0.95042(15) 0.23949(15) 0.48189(6) 0.0320(4) Uani 1 1 d .
C10 C 1.0080(2) 0.3050(2) 0.57598(8) 0.0620(6) Uani 1 1 d .
H10A H 0.9945 0.3905 0.5660 0.093 Uiso 1 1 calc R
H10B H 1.0917 0.2853 0.5710 0.093 Uiso 1 1 calc R
H10C H 0.9855 0.2918 0.6152 0.093 Uiso 1 1 calc R
C3 C 1.3245(2) 0.5134(2) 0.37619(9) 0.0662(7) Uani 1 1 d .
H3A H 1.2897 0.5952 0.3753 0.099 Uiso 1 1 calc R
H3B H 1.3529 0.4919 0.3386 0.099 Uiso 1 1 calc R
H3C H 1.3906 0.5123 0.4027 0.099 Uiso 1 1 calc R
C13 C 0.84862(18) 0.3625(2) 0.28247(8) 0.0546(5) Uani 1 1 d .
H13A H 0.8246 0.3550 0.2431 0.082 Uiso 1 1 calc R
H13B H 0.8925 0.4386 0.2877 0.082 Uiso 1 1 calc R
H13C H 0.7784 0.3631 0.3065 0.082 Uiso 1 1 calc R
C12 C 1.03630(17) 0.24166(19) 0.25837(7) 0.0498(5) Uani 1 1 d .
H12A H 1.0769 0.3203 0.2563 0.075 Uiso 1 1 calc R
H12B H 1.0089 0.2182 0.2209 0.075 Uiso 1 1 calc R
H12C H 1.0908 0.1796 0.2726 0.075 Uiso 1 1 calc R
C11 C 0.7902(2) -0.03500(19) 0.46164(10) 0.0662(7) Uani 1 1 d .
H11A H 0.8717 -0.0647 0.4605 0.099 Uiso 1 1 calc R
H11B H 0.7538 -0.0452 0.4246 0.099 Uiso 1 1 calc R
H11C H 0.7455 -0.0816 0.4896 0.099 Uiso 1 1 calc R
O6 O 0.80318(10) 0.11624(12) 0.35418(5) 0.0438(4) Uani 1 1 d .
C17 C 0.85673(17) 0.13100(19) 0.29777(7) 0.0453(5) Uani 1 1 d .
H17A H 0.7945 0.1347 0.2687 0.054 Uiso 1 1 calc R
H17B H 0.9093 0.0613 0.2893 0.054 Uiso 1 1 calc R

loop_
_atom_site_aniso_label
_atom_site_aniso_U_11
_atom_site_aniso_U_22
_atom_site_aniso_U_33
_atom_site_aniso_U_23
_atom_site_aniso_U_13
_atom_site_aniso_U_12
O4 0.0427(7) 0.0438(7) 0.0472(7) -0.0020(6) 0.0178(6) -0.0119(6)
O3 0.0594(8) 0.0576(8) 0.0255(7) -0.0001(6) 0.0070(6) -0.0117(7)
O2 0.0566(8) 0.0517(8) 0.0385(7) 0.0178(6) -0.0090(6) -0.0114(6)
C7 0.0248(8) 0.0326(9) 0.0342(9) -0.0046(7) -0.0006(7) -0.0004(7)
C6 0.0281(9) 0.0315(9) 0.0354(9) 0.0003(7) 0.0084(7) 0.0004(7)
C8 0.0251(8) 0.0292(8) 0.0278(8) -0.0007(7) -0.0004(6) 0.0032(7)
C9 0.0285(9) 0.0290(9) 0.0277(9) 0.0017(6) -0.0016(7) 0.0014(7)
C4 0.0353(9) 0.0336(9) 0.0282(9) -0.0017(7) -0.0035(7) -0.0048(7)
C1 0.0339(9) 0.0444(10) 0.0274(9) -0.0006(7) -0.0060(7) -0.0016(8)
C2 0.0383(10) 0.0335(9) 0.0256(9) 0.0013(7) -0.0019(7) -0.0045(7)
N1 0.0424(9) 0.0595(10) 0.0433(9) 0.0189(8) -0.0101(7) -0.0215(8)
C5 0.0372(9) 0.0339(9) 0.0248(9) -0.0004(7) 0.0039(7) 0.0035(8)
C10 0.0953(17) 0.0628(13) 0.0278(10) -0.0090(9) 0.0022(10) -0.0133(13)
C3 0.0586(14) 0.0844(16) 0.0556(13) 0.0129(11) -0.0039(11) -0.0405(12)
C13 0.0487(12) 0.0632(13) 0.0520(12) 0.0115(10) -0.0181(10) 0.0028(10)
C12 0.0543(12) 0.0647(13) 0.0304(10) -0.0046(9) 0.0058(8) -0.0058(10)
C11 0.0822(17) 0.0418(12) 0.0745(15) 0.0021(11) 0.0215(12) -0.0166(11)
O6 0.0382(7) 0.0548(8) 0.0385(7) -0.0058(6) -0.0025(5) -0.0168(6)
C17 0.0473(11) 0.0567(12) 0.0320(9) -0.0059(8) -0.0047(8) -0.0105(9)

loop_
_atom_type_symbol
_atom_type_description
_atom_type_scat_dispersion_real
_atom_type_scat_dispersion_imag
_atom_type_scat_source
C C 0.0033 0.0016 'International Tables Vol C Tables 4.2.6.8 and 6.1.1.4'
H H 0.0000 0.0000 'International Tables Vol C Tables 4.2.6.8 and 6.1.1.4'
N N 0.0061 0.0033 'International Tables Vol C Tables 4.2.6.8 and 6.1.1.4'
O O 0.0106 0.0060 'International Tables Vol C Tables 4.2.6.8 and 6.1.1.4'

loop_
_geom_angle_atom_site_label_1
_geom_angle_atom_site_label_2
_geom_angle_atom_site_label_3
_geom_angle
C6 O4 C11 116.08(14)
C5 O3 C10 118.00(14)
O6 C7 C6 122.37(14)
O6 C7 C8 113.95(14)
C6 C7 C8 123.68(14)
O4 C6 C7 123.84(15)
O4 C6 C5 118.65(14)
C7 C6 C5 117.41(14)
C7 C8 C9 118.64(14)
C7 C8 C1 106.96(13)
C9 C8 C1 134.29(14)
C8 C9 C4 118.53(14)
C8 C9 C2 122.23(14)
C4 C9 C2 119.19(14)
C5 C4 C9 121.33(14)
C12 C1 C8 116.02(14)
C12 C1 C13 111.21(15)
C8 C1 C13 109.32(14)
C12 C1 C17 109.64(15)
C8 C1 C17 99.41(13)
C13 C1 C17 110.66(15)
O2 C2 N1 121.74(15)
O2 C2 C9 122.29(15)
N1 C2 C9 115.96(14)
C2 N1 C3 121.94(16)
O3 C5 C4 124.66(15)
O3 C5 C6 114.97(14)
C4 C5 C6 120.37(15)
C7 O6 C17 104.82(12)
O6 C17 C1 107.10(13)

loop_
_geom_bond_atom_site_label_1
_geom_bond_atom_site_label_2
_geom_bond_distance
O4 C6 1.3744(19)
O4 C11 1.424(2)
O3 C5 1.3672(19)
O3 C10 1.424(2)
O2 C2 1.2207(19)
C7 O6 1.3681(19)
C7 C6 1.378(2)
C7 C8 1.389(2)
C6 C5 1.395(2)
C8 C9 1.389(2)
C8 C1 1.528(2)
C9 C4 1.409(2)
C9 C2 1.500(2)
C4 C5 1.382(2)
C1 C12 1.525(2)
C1 C13 1.529(3)
C1 C17 1.530(3)
C2 N1 1.341(2)
N1 C3 1.451(2)
O6 C17 1.453(2)
